data_2220777
loop_
_publ_author_name
'Laghrib, Naoual'
'Daran, Jean-Claude'
'Fihi, Rachid'
'Majidi, Lhou'
'Azrour, Mohamed'

_publ_section_title 1',3',3'-Trimethyl-2,3-diphenyl-2,3-dihydroisoxazole-5(4<i>H</i>)-spiro-2'-indoline
_journal_coeditor_code FL2228
_journal_issue 2
_journal_name_full 'Acta Crystallographica Section E'
_journal_page_first o374
_journal_paper_doi 10.1107/S1600536809002062
_journal_volume 65
_journal_year 2009
_chemical_formula_iupac 'C25 H26 N2 O'
_chemical_formula_moiety 'C25 H26 N2 O'
_chemical_formula_sum 'C25 H26 N2 O'
_chemical_formula_weight 370.48
_chemical_name_systematic
;
1',3',3'-Trimethyl-2,3-diphenyl-2,3-dihydroisoxazole-5(4<i>H</i>)-spiro-
2'-indoline
;
_space_group_IT_number 33
_symmetry_cell_setting orthorhombic
_symmetry_space_group_name_Hall 'P 2c -2n'
_symmetry_space_group_name_H-M 'P n a 21'
_atom_sites_solution_hydrogens geom
_atom_sites_solution_primary direct
_atom_sites_solution_secondary difmap
_audit_creation_method SHELXL-97
_cell_angle_alpha 90.00
_cell_angle_beta 90.00
_cell_angle_gamma 90.00
_cell_formula_units_Z 4
_cell_length_a 18.0393(18)
_cell_length_b 8.9854(7)
_cell_length_c 12.3947(9)
_cell_measurement_reflns_used 8000
_cell_measurement_temperature 180(2)
_cell_measurement_theta_max 26.2
_cell_measurement_theta_min 1.65
_cell_volume 2009.1(3)
_computing_cell_refinement 'IPDS (Stoe, 2000)'
_computing_data_collection 'IPDS (Stoe, 2000)'
_computing_data_reduction 'XRED (Stoe, 1996)'
_computing_molecular_graphics
;
ORTEPIII (Burnett & Johnson, 1996) and ORTEP-3 for Windows (Farrugia,
1997)
;
_computing_publication_material 'SHELXL97 (Sheldrick, 2008)'
_computing_structure_refinement 'SHELXL97 (Sheldrick, 2008)'
_computing_structure_solution 'SIR97 (Altomare <i>et al.</i>,  1999)'
_diffrn_ambient_temperature 180(2)
_diffrn_measured_fraction_theta_full 0.974
_diffrn_measured_fraction_theta_max 0.974
_diffrn_measurement_device_type 'Stoe IPDS'
_diffrn_measurement_method \f
_diffrn_radiation_monochromator graphite
_diffrn_radiation_source 'fine-focus sealed tube'
_diffrn_radiation_type MoK\a
_diffrn_radiation_wavelength 0.71073
_diffrn_reflns_av_R_equivalents 0.0585
_diffrn_reflns_av_sigmaI/netI 0.0339
_diffrn_reflns_limit_h_max 22
_diffrn_reflns_limit_h_min -22
_diffrn_reflns_limit_k_max 11
_diffrn_reflns_limit_k_min -11
_diffrn_reflns_limit_l_max 14
_diffrn_reflns_limit_l_min -14
_diffrn_reflns_number 19030
_diffrn_reflns_theta_full 26.04
_diffrn_reflns_theta_max 26.04
_diffrn_reflns_theta_min 2.53
_exptl_absorpt_coefficient_mu 0.075
_exptl_absorpt_correction_type none
_exptl_crystal_colour colorless
_exptl_crystal_density_diffrn 1.225
_exptl_crystal_density_method 'not measured'
_exptl_crystal_description prism
_exptl_crystal_F_000 792
_exptl_crystal_size_max 0.48
_exptl_crystal_size_mid 0.36
_exptl_crystal_size_min 0.28
_refine_diff_density_max 0.260
_refine_diff_density_min -0.150
_refine_ls_extinction_method none
_refine_ls_goodness_of_fit_ref 1.148
_refine_ls_hydrogen_treatment constr
_refine_ls_matrix_type full
_refine_ls_number_parameters 256
_refine_ls_number_reflns 2021
_refine_ls_number_restraints 1
_refine_ls_restrained_S_all 1.148
_refine_ls_R_factor_all 0.0554
_refine_ls_R_factor_gt 0.0422
_refine_ls_shift/su_max 0.007
_refine_ls_shift/su_mean 0.001
_refine_ls_structure_factor_coef Fsqd
_refine_ls_weighting_details 'calc w=1/[\s^2^(Fo^2^)+(0.061P)^2^] where P=(Fo^2^+2Fc^2^)/3'
_refine_ls_weighting_scheme calc
_refine_ls_wR_factor_gt 0.0995
_refine_ls_wR_factor_ref 0.1050
_reflns_number_gt 1581
_reflns_number_total 2021
_reflns_threshold_expression I>2\s(I)
_cod_data_source_file fl2228.cif
_cod_data_source_block I
_cod_database_code 2220777
_cod_database_fobs_code 2220777

loop_
_symmetry_equiv_pos_as_xyz
'x, y, z'
'-x, -y, z+1/2'
'-x+1/2, y+1/2, z+1/2'
'x+1/2, -y+1/2, z'

loop_
_atom_site_type_symbol
_atom_site_label
_atom_site_fract_x
_atom_site_fract_y
_atom_site_fract_z
_atom_site_U_iso_or_equiv
_atom_site_adp_type
_atom_site_calc_flag
_atom_site_refinement_flags
_atom_site_occupancy
_atom_site_disorder_assembly
_atom_site_disorder_group
C C1 0.43438(17) 0.9280(3) 0.0510(3) 0.0360(7) Uani d . 1 . .
C C2 0.52004(18) 0.9356(3) 0.0701(3) 0.0398(7) Uani d . 1 . .
C C3 0.53941(16) 1.0776(3) 0.0091(3) 0.0346(7) Uani d . 1 . .
C C4 0.60643(18) 1.1346(4) -0.0231(3) 0.0470(8) Uani d . 1 . .
H H4 0.6508 1.0802 -0.0111 0.056 Uiso calc R 1 . .
C C5 0.6086(2) 1.2734(4) -0.0738(3) 0.0523(9) Uani d . 1 . .
H H5 0.6547 1.3141 -0.0964 0.063 Uiso calc R 1 . .
C C6 0.5439(2) 1.3510(4) -0.0909(3) 0.0482(9) Uani d . 1 . .
H H6 0.5460 1.4452 -0.1256 0.058 Uiso calc R 1 . .
C C7 0.47568(18) 1.2952(3) -0.0588(3) 0.0412(7) Uani d . 1 . .
H H7 0.4312 1.3493 -0.0710 0.049 Uiso calc R 1 . .
C C8 0.47495(15) 1.1576(3) -0.0082(3) 0.0327(7) Uani d . 1 . .
C C9 0.34450(16) 0.7260(3) 0.0744(3) 0.0363(7) Uani d . 1 . .
H H9 0.2955 0.7656 0.0500 0.044 Uiso calc R 1 . .
C C10 0.38766(19) 0.8462(4) 0.1354(3) 0.0458(8) Uani d . 1 . .
H H10A 0.3531 0.9161 0.1713 0.055 Uiso calc R 1 . .
H H10B 0.4199 0.8006 0.1908 0.055 Uiso calc R 1 . .
C C21 0.36716(14) 0.6294(3) -0.1120(2) 0.0294(6) Uani d . 1 . .
C C22 0.40480(18) 0.6491(3) -0.2083(3) 0.0367(7) Uani d . 1 . .
H H22 0.4453 0.7164 -0.2117 0.044 Uiso calc R 1 . .
C C23 0.38362(18) 0.5708(3) -0.2998(3) 0.0429(7) Uani d . 1 . .
H H23 0.4091 0.5856 -0.3660 0.051 Uiso calc R 1 . .
C C24 0.32514(17) 0.4710(4) -0.2943(3) 0.0438(8) Uani d . 1 . .
H H24 0.3110 0.4163 -0.3565 0.053 Uiso calc R 1 . .
C C25 0.28787(18) 0.4513(4) -0.1993(3) 0.0414(8) Uani d . 1 . .
H H25 0.2482 0.3821 -0.1959 0.050 Uiso calc R 1 . .
C C26 0.30746(15) 0.5317(3) -0.1074(3) 0.0352(7) Uani d . 1 . .
H H26 0.2803 0.5199 -0.0423 0.042 Uiso calc R 1 . .
C C91 0.33383(16) 0.5862(3) 0.1405(3) 0.0359(7) Uani d . 1 . .
C C92 0.39087(17) 0.4871(3) 0.1574(3) 0.0418(8) Uani d . 1 . .
H H92 0.4380 0.5056 0.1259 0.050 Uiso calc R 1 . .
C C93 0.3806(2) 0.3610(4) 0.2195(3) 0.0511(9) Uani d . 1 . .
H H93 0.4205 0.2936 0.2302 0.061 Uiso calc R 1 . .
C C94 0.3131(2) 0.3330(4) 0.2658(3) 0.0537(9) Uani d . 1 . .
H H94 0.3064 0.2460 0.3082 0.064 Uiso calc R 1 . .
C C95 0.2549(2) 0.4299(4) 0.2513(3) 0.0532(9) Uani d . 1 . .
H H95 0.2083 0.4109 0.2841 0.064 Uiso calc R 1 . .
C C96 0.26512(18) 0.5563(4) 0.1878(3) 0.0462(8) Uani d . 1 . .
H H96 0.2249 0.6229 0.1767 0.055 Uiso calc R 1 . .
C C111 0.33893(17) 1.1202(4) 0.0002(4) 0.0526(9) Uani d . 1 . .
H H11A 0.3290 1.2248 0.0175 0.079 Uiso calc R 1 . .
H H11B 0.3032 1.0567 0.0380 0.079 Uiso calc R 1 . .
H H11C 0.3342 1.1051 -0.0778 0.079 Uiso calc R 1 . .
C C211 0.5371(2) 0.9600(4) 0.1901(3) 0.0531(9) Uani d . 1 . .
H H21A 0.5894 0.9871 0.1986 0.080 Uiso calc R 1 . .
H H21B 0.5270 0.8682 0.2301 0.080 Uiso calc R 1 . .
H H21C 0.5058 1.0403 0.2181 0.080 Uiso calc R 1 . .
C C212 0.5604(2) 0.7992(4) 0.0285(4) 0.0576(11) Uani d . 1 . .
H H21D 0.5484 0.7845 -0.0479 0.086 Uiso calc R 1 . .
H H21E 0.5448 0.7117 0.0698 0.086 Uiso calc R 1 . .
H H21F 0.6139 0.8134 0.0366 0.086 Uiso calc R 1 . .
N N1 0.41386(13) 1.0819(2) 0.0341(2) 0.0369(6) Uani d . 1 . .
N N2 0.39329(13) 0.7023(2) -0.0180(2) 0.0323(6) Uani d . 1 . .
O O1 0.41789(11) 0.8501(2) -0.04964(17) 0.0370(5) Uani d . 1 . .

loop_
_atom_site_aniso_label
_atom_site_aniso_U_11
_atom_site_aniso_U_22
_atom_site_aniso_U_33
_atom_site_aniso_U_12
_atom_site_aniso_U_13
_atom_site_aniso_U_23
C1 0.0486(17) 0.0268(14) 0.0327(18) -0.0061(13) 0.0006(14) -0.0026(13)
C2 0.0508(18) 0.0289(15) 0.040(2) 0.0018(13) -0.0082(15) 0.0004(13)
C3 0.0405(16) 0.0306(15) 0.0327(19) -0.0027(12) 0.0001(13) 0.0003(12)
C4 0.0412(17) 0.0488(19) 0.051(2) -0.0023(14) 0.0057(15) -0.0044(17)
C5 0.061(2) 0.052(2) 0.045(2) -0.0220(17) 0.0183(17) -0.0051(16)
C6 0.075(2) 0.0369(18) 0.033(2) -0.0124(16) 0.0080(16) -0.0010(14)
C7 0.0545(18) 0.0294(16) 0.040(2) -0.0016(13) -0.0020(15) 0.0007(14)
C8 0.0393(15) 0.0278(15) 0.0308(17) -0.0033(11) 0.0016(13) -0.0016(12)
C9 0.0392(16) 0.0353(15) 0.0344(19) -0.0024(13) 0.0062(13) -0.0029(12)
C10 0.0589(19) 0.0389(17) 0.040(2) -0.0125(14) 0.0075(16) -0.0062(15)
C21 0.0326(14) 0.0234(13) 0.0322(18) 0.0021(11) -0.0030(12) -0.0014(12)
C22 0.0439(16) 0.0333(15) 0.0328(19) -0.0024(12) 0.0017(13) 0.0000(13)
C23 0.0537(18) 0.0432(17) 0.0318(18) 0.0047(14) 0.0002(15) -0.0054(15)
C24 0.0491(18) 0.0433(17) 0.039(2) 0.0008(13) -0.0094(16) -0.0094(15)
C25 0.0419(16) 0.0399(16) 0.042(2) -0.0044(13) -0.0055(15) -0.0063(15)
C26 0.0323(14) 0.0364(15) 0.0369(18) -0.0013(12) -0.0045(13) 0.0005(14)
C91 0.0445(16) 0.0323(15) 0.0307(17) -0.0099(13) 0.0010(14) -0.0021(13)
C92 0.0427(16) 0.0409(17) 0.042(2) -0.0040(13) -0.0009(14) -0.0015(15)
C93 0.061(2) 0.0437(19) 0.048(2) -0.0014(15) -0.0055(17) 0.0017(16)
C94 0.066(2) 0.0429(19) 0.052(2) -0.0193(17) -0.0025(18) 0.0060(17)
C95 0.054(2) 0.058(2) 0.047(2) -0.0182(18) 0.0122(17) 0.0016(18)
C96 0.0472(17) 0.0453(18) 0.046(2) -0.0044(14) 0.0023(16) -0.0026(16)
C111 0.0396(17) 0.0475(18) 0.071(3) 0.0017(14) -0.0049(18) -0.0098(18)
C211 0.066(2) 0.0489(19) 0.045(2) -0.0085(16) -0.0146(18) 0.0061(17)
C212 0.055(2) 0.0375(18) 0.081(3) 0.0098(16) -0.0048(19) -0.0012(18)
N1 0.0374(13) 0.0269(12) 0.0464(17) -0.0029(11) 0.0025(11) -0.0012(12)
N2 0.0410(13) 0.0248(12) 0.0311(15) -0.0095(10) 0.0016(10) -0.0016(11)
O1 0.0570(13) 0.0239(10) 0.0302(12) -0.0113(8) 0.0029(10) -0.0018(9)

loop_
_atom_type_symbol
_atom_type_description
_atom_type_scat_dispersion_real
_atom_type_scat_dispersion_imag
_atom_type_scat_source
C C 0.0033 0.0016 'International Tables Vol C Tables 4.2.6.8 and 6.1.1.4'
H H 0.0000 0.0000 'International Tables Vol C Tables 4.2.6.8 and 6.1.1.4'
N N 0.0061 0.0033 'International Tables Vol C Tables 4.2.6.8 and 6.1.1.4'
O O 0.0106 0.0060 'International Tables Vol C Tables 4.2.6.8 and 6.1.1.4'

loop_
_geom_angle_atom_site_label_1
_geom_angle_atom_site_label_2
_geom_angle_atom_site_label_3
_geom_angle_site_symmetry_1
_geom_angle_site_symmetry_3
_geom_angle
_geom_angle_publ_flag
N1 C1 O1 . . 106.4(2) ?
N1 C1 C10 . . 114.6(3) ?
O1 C1 C10 . . 104.0(2) ?
N1 C1 C2 . . 103.5(2) ?
O1 C1 C2 . . 110.6(2) ?
C10 C1 C2 . . 117.4(3) ?
C212 C2 C3 . . 113.4(3) ?
C212 C2 C211 . . 110.5(3) ?
C3 C2 C211 . . 108.4(3) ?
C212 C2 C1 . . 112.8(3) ?
C3 C2 C1 . . 100.8(2) ?
C211 C2 C1 . . 110.6(3) ?
C4 C3 C8 . . 120.1(3) ?
C4 C3 C2 . . 131.2(3) ?
C8 C3 C2 . . 108.6(3) ?
C3 C4 C5 . . 119.3(3) ?
C3 C4 H4 . . 120.4 ?
C5 C4 H4 . . 120.4 ?
C6 C5 C4 . . 119.9(3) ?
C6 C5 H5 . . 120.1 ?
C4 C5 H5 . . 120.1 ?
C5 C6 C7 . . 121.7(3) ?
C5 C6 H6 . . 119.2 ?
C7 C6 H6 . . 119.2 ?
C8 C7 C6 . . 117.4(3) ?
C8 C7 H7 . . 121.3 ?
C6 C7 H7 . . 121.3 ?
C3 C8 C7 . . 121.7(3) ?
C3 C8 N1 . . 110.6(3) ?
C7 C8 N1 . . 127.7(3) ?
N2 C9 C91 . . 112.4(2) ?
N2 C9 C10 . . 100.6(2) ?
C91 C9 C10 . . 112.6(3) ?
N2 C9 H9 . . 110.3 ?
C91 C9 H9 . . 110.3 ?
C10 C9 H9 . . 110.3 ?
C1 C10 C9 . . 106.4(3) ?
C1 C10 H10A . . 110.5 ?
C9 C10 H10A . . 110.5 ?
C1 C10 H10B . . 110.5 ?
C9 C10 H10B . . 110.5 ?
H10A C10 H10B . . 108.6 ?
C22 C21 C26 . . 119.7(3) ?
C22 C21 N2 . . 119.1(2) ?
C26 C21 N2 . . 121.0(3) ?
C21 C22 C23 . . 120.3(3) ?
C21 C22 H22 . . 119.8 ?
C23 C22 H22 . . 119.8 ?
C24 C23 C22 . . 119.8(3) ?
C24 C23 H23 . . 120.1 ?
C22 C23 H23 . . 120.1 ?
C25 C24 C23 . . 120.0(3) ?
C25 C24 H24 . . 120.0 ?
C23 C24 H24 . . 120.0 ?
C24 C25 C26 . . 120.8(3) ?
C24 C25 H25 . . 119.6 ?
C26 C25 H25 . . 119.6 ?
C21 C26 C25 . . 119.3(3) ?
C21 C26 H26 . . 120.3 ?
C25 C26 H26 . . 120.3 ?
C92 C91 C96 . . 118.4(3) ?
C92 C91 C9 . . 121.6(3) ?
C96 C91 C9 . . 120.0(3) ?
C91 C92 C93 . . 120.9(3) ?
C91 C92 H92 . . 119.5 ?
C93 C92 H92 . . 119.5 ?
C94 C93 C92 . . 120.2(3) ?
C94 C93 H93 . . 119.9 ?
C92 C93 H93 . . 119.9 ?
C93 C94 C95 . . 120.5(3) ?
C93 C94 H94 . . 119.8 ?
C95 C94 H94 . . 119.8 ?
C94 C95 C96 . . 119.3(3) ?
C94 C95 H95 . . 120.3 ?
C96 C95 H95 . . 120.3 ?
C95 C96 C91 . . 120.7(3) ?
C95 C96 H96 . . 119.7 ?
C91 C96 H96 . . 119.7 ?
N1 C111 H11A . . 109.5 ?
N1 C111 H11B . . 109.5 ?
H11A C111 H11B . . 109.5 ?
N1 C111 H11C . . 109.5 ?
H11A C111 H11C . . 109.5 ?
H11B C111 H11C . . 109.5 ?
C2 C211 H21A . . 109.5 ?
C2 C211 H21B . . 109.5 ?
H21A C211 H21B . . 109.5 ?
C2 C211 H21C . . 109.5 ?
H21A C211 H21C . . 109.5 ?
H21B C211 H21C . . 109.5 ?
C2 C212 H21D . . 109.5 ?
C2 C212 H21E . . 109.5 ?
H21D C212 H21E . . 109.5 ?
C2 C212 H21F . . 109.5 ?
H21D C212 H21F . . 109.5 ?
H21E C212 H21F . . 109.5 ?
C8 N1 C1 . . 108.5(2) ?
C8 N1 C111 . . 120.6(3) ?
C1 N1 C111 . . 120.4(2) ?
C21 N2 O1 . . 107.6(2) ?
C21 N2 C9 . . 120.8(2) ?
O1 N2 C9 . . 105.2(2) ?
N2 O1 C1 . . 105.6(2) ?

loop_
_geom_bond_atom_site_label_1
_geom_bond_atom_site_label_2
_geom_bond_site_symmetry_2
_geom_bond_distance
_geom_bond_publ_flag
C1 N1 . 1.446(4) ?
C1 O1 . 1.461(4) ?
C1 C10 . 1.531(5) ?
C1 C2 . 1.565(4) ?
C2 C212 . 1.516(5) ?
C2 C3 . 1.523(4) ?
C2 C211 . 1.534(5) ?
C3 C4 . 1.372(4) ?
C3 C8 . 1.384(4) ?
C4 C5 . 1.397(5) ?
C4 H4 . 0.9500 ?
C5 C6 . 1.376(5) ?
C5 H5 . 0.9500 ?
C6 C7 . 1.388(5) ?
C6 H6 . 0.9500 ?
C7 C8 . 1.387(4) ?
C7 H7 . 0.9500 ?
C8 N1 . 1.397(4) ?
C9 N2 . 1.460(4) ?
C9 C91 . 1.512(4) ?
C9 C10 . 1.531(4) ?
C9 H9 . 1.0000 ?
C10 H10A . 0.9900 ?
C10 H10B . 0.9900 ?
C21 C22 . 1.384(4) ?
C21 C26 . 1.390(4) ?
C21 N2 . 1.417(4) ?
C22 C23 . 1.388(5) ?
C22 H22 . 0.9500 ?
C23 C24 . 1.386(5) ?
C23 H23 . 0.9500 ?
C24 C25 . 1.367(5) ?
C24 H24 . 0.9500 ?
C25 C26 . 1.395(4) ?
C25 H25 . 0.9500 ?
C26 H26 . 0.9500 ?
C91 C92 . 1.377(4) ?
C91 C96 . 1.397(4) ?
C92 C93 . 1.382(5) ?
C92 H92 . 0.9500 ?
C93 C94 . 1.369(6) ?
C93 H93 . 0.9500 ?
C94 C95 . 1.375(6) ?
C94 H94 . 0.9500 ?
C95 C96 . 1.393(5) ?
C95 H95 . 0.9500 ?
C96 H96 . 0.9500 ?
C111 N1 . 1.457(4) ?
C111 H11A . 0.9800 ?
C111 H11B . 0.9800 ?
C111 H11C . 0.9800 ?
C211 H21A . 0.9800 ?
C211 H21B . 0.9800 ?
C211 H21C . 0.9800 ?
C212 H21D . 0.9800 ?
C212 H21E . 0.9800 ?
C212 H21F . 0.9800 ?
N2 O1 . 1.454(3) ?

loop_
_geom_hbond_atom_site_label_D
_geom_hbond_atom_site_label_H
_geom_hbond_atom_site_label_A
_geom_hbond_site_symmetry_A
_geom_hbond_distance_DH
_geom_hbond_distance_HA
_geom_hbond_distance_DA
_geom_hbond_angle_DHA
C7 H7 Cg1 1_565 0.95 2.89 3.735(3) 149
C23 H23 Cg2 2_674 0.95 2.95 3.803(4) 150
